data_8103082
loop_
_publ_author_name
'Daocheng Xia'
'Jihuan Yao'
'Shuang Han'
'Shaofei Song'
'Fulin Zhou'
'Baohua Lv'
'Cuijin Pei'
'Weibin Wang'

_publ_section_title
;
 Crystal structure of
 bis[2-((2-(4-(1H-imidazol-1-yl)benzylamino)cyclohexylamino)methyl)benzoato]nickel(II)
 dihydrate, Ni(C24H27N4O2)2 &#x00B7; 2H2O
;
_journal_issue 1
_journal_name_full 'Zeitschrift f\"ur Kristallographie - New Crystal Structures'
_journal_page_first 65
_journal_volume 226
_journal_year 2011
_chemical_formula_moiety 'C48 H58 N8 Ni O6'
_chemical_formula_sum 'C48 H58 N8 Ni O6'
_chemical_formula_weight 901.73
_chemical_melting_point ?
_chemical_name_systematic
;
monoaqua-bis((2-((2-(4-(1H-imidazol-1-yl)benzylamino)cyclo-
hexylamino)methyl)benzoyloxy)nickel(II))
;
_space_group_IT_number 2
_symmetry_cell_setting triclinic
_symmetry_space_group_name_Hall '-P 1'
_symmetry_space_group_name_H-M 'P -1'
_atom_sites_solution_hydrogens geom
_atom_sites_solution_primary direct
_atom_sites_solution_secondary difmap
_audit_creation_method SHELXL-97
_audit_update_record
;
2010-10-27 # Formatted by publCIF
;
_cell_angle_alpha 74.678(4)
_cell_angle_beta 83.415(4)
_cell_angle_gamma 67.395(4)
_cell_formula_units_Z 1
_cell_length_a 9.1579(4)
_cell_length_b 10.8716(5)
_cell_length_c 12.4645(6)
_cell_measurement_reflns_used 4461
_cell_measurement_temperature 293(2)
_cell_measurement_theta_max 29.1318
_cell_measurement_theta_min 2.9603
_cell_volume 1104.80(10)
_computing_cell_refinement CrysAlis
_computing_data_collection CrysAlis
_computing_data_reduction CrysAlis
_computing_structure_refinement 'SHELXL-97 (Sheldrick, 1997)'
_computing_structure_solution SHELXS-97[2]
_diffrn_ambient_temperature 293(2)
_diffrn_detector_area_resol_mean 10.0
_diffrn_measured_fraction_theta_full 0.996
_diffrn_measured_fraction_theta_max 0.841
_diffrn_measurement_device_type 'Oxford Diffraction Gemini R Ultra'
_diffrn_measurement_method '\w scan'
_diffrn_radiation_monochromator graphite
_diffrn_radiation_source 'fine-focus sealed tube'
_diffrn_radiation_type MoK\a
_diffrn_radiation_wavelength 0.71073
_diffrn_reflns_av_R_equivalents 0.0192
_diffrn_reflns_av_sigmaI/netI 0.0448
_diffrn_reflns_limit_h_max 12
_diffrn_reflns_limit_h_min -12
_diffrn_reflns_limit_k_max 14
_diffrn_reflns_limit_k_min -12
_diffrn_reflns_limit_l_max 17
_diffrn_reflns_limit_l_min -10
_diffrn_reflns_number 8040
_diffrn_reflns_theta_full 25.00
_diffrn_reflns_theta_max 29.20
_diffrn_reflns_theta_min 2.97
_exptl_absorpt_coefficient_mu 0.499
_exptl_absorpt_correction_T_max 1.00000
_exptl_absorpt_correction_T_min 0.97792
_exptl_absorpt_correction_type multi-scan
_exptl_crystal_colour green
_exptl_crystal_density_diffrn 1.355
_exptl_crystal_density_method 'not measured'
_exptl_crystal_description block
_exptl_crystal_F_000 478
_exptl_crystal_size_max 0.22
_exptl_crystal_size_mid 0.2
_exptl_crystal_size_min 0.18
_refine_diff_density_max 0.286
_refine_diff_density_min -0.197
_refine_diff_density_rms 0.041
_refine_ls_extinction_method none
_refine_ls_goodness_of_fit_ref 0.958
_refine_ls_hydrogen_treatment mixed
_refine_ls_matrix_type full
_refine_ls_number_parameters 292
_refine_ls_number_reflns 5038
_refine_ls_number_restraints 0
_refine_ls_restrained_S_all 0.958
_refine_ls_R_factor_all 0.0478
_refine_ls_R_factor_gt 0.0354
_refine_ls_shift/su_max 0.001
_refine_ls_shift/su_mean 0.000
_refine_ls_structure_factor_coef Fsqd
_refine_ls_weighting_details 'calc w=1/[\s^2^(Fo^2^)+(0.0430P)^2^+0.0000P] where P=(Fo^2^+2Fc^2^)/3'
_refine_ls_weighting_scheme calc
_refine_ls_wR_factor_gt 0.0793
_refine_ls_wR_factor_ref 0.0813
_reflns_number_gt 3830
_reflns_number_total 5038
_reflns_threshold_expression >2sigma(I)
_cod_data_source_file 1267-3264.cff
_cod_data_source_block n
_cod_depositor_comments
;
The following automatic conversions were performed:

'_chemical_melting_point' value 'not measured' was changed to '?' -
the value is undefined or not given.

Automatic conversion script
Id: cif_fix_values 1715 2011-07-08 13:25:40Z adriana 
;
_cod_original_cell_volume 1104.80(9)
_cod_original_sg_symbol_H-M p-1
_cod_database_code 8103082

loop_
_symmetry_equiv_pos_as_xyz
'x, y, z'
'-x, -y, -z'

loop_
_atom_site_label
_atom_site_type_symbol
_atom_site_fract_x
_atom_site_fract_y
_atom_site_fract_z
_atom_site_U_iso_or_equiv
_atom_site_adp_type
_atom_site_occupancy
_atom_site_symmetry_multiplicity
_atom_site_calc_flag
_atom_site_refinement_flags
Ni Ni 0.0000 0.0000 0.5000 0.02853(9) Uani 1 2 d S
O2 O -0.20675(12) 0.12097(11) 0.41536(9) 0.0363(3) Uani 1 1 d .
N3 N 0.29758(17) -0.55952(14) 0.08768(11) 0.0393(3) Uani 1 1 d .
N1 N 0.07897(15) -0.13023(12) 0.38219(10) 0.0319(3) Uani 1 1 d .
H1N H -0.0108 -0.1289 0.3564 0.038 Uiso 1 1 calc R
N2 N 0.11792(15) 0.11138(13) 0.38427(10) 0.0320(3) Uani 1 1 d .
H2N H 0.0637 0.2021 0.3809 0.038 Uiso 1 1 calc R
O1 O -0.3552(2) 0.18727(15) 0.26990(13) 0.0843(5) Uani 1 1 d .
C18 C -0.30529(18) -0.03789(17) 0.37791(14) 0.0381(4) Uani 1 1 d .
N4 N 0.2636(2) -0.57377(18) -0.08058(13) 0.0597(4) Uani 1 1 d .
C19 C 0.3269(2) 0.0835(2) 0.71155(15) 0.0486(4) Uani 1 1 d .
H19 H 0.3341 0.0277 0.7831 0.058 Uiso 1 1 calc R
C9 C 0.3619(2) -0.42721(17) 0.31394(14) 0.0415(4) Uani 1 1 d .
H9 H 0.4455 -0.4199 0.3445 0.050 Uiso 1 1 calc R
C10 C 0.3924(2) -0.49405(17) 0.22997(14) 0.0417(4) Uani 1 1 d .
H10 H 0.4955 -0.5318 0.2043 0.050 Uiso 1 1 calc R
C5 C 0.1239(2) -0.08868(18) 0.17321(13) 0.0486(5) Uani 1 1 d .
H5A H 0.1676 -0.1861 0.1759 0.058 Uiso 1 1 calc R
H5B H 0.0104 -0.0565 0.1642 0.058 Uiso 1 1 calc R
C11 C 0.2691(2) -0.50506(16) 0.18370(13) 0.0362(4) Uani 1 1 d .
C1 C 0.1006(2) 0.08631(16) 0.27544(12) 0.0352(4) Uani 1 1 d .
H1 H -0.0132 0.1237 0.2615 0.042 Uiso 1 1 calc R
C8 C 0.2107(2) -0.37056(16) 0.35425(13) 0.0374(4) Uani 1 1 d .
C7 C 0.1723(2) -0.27827(16) 0.43292(13) 0.0423(4) Uani 1 1 d .
H7A H 0.1129 -0.3108 0.4959 0.051 Uiso 1 1 calc R
H7B H 0.2704 -0.2851 0.4609 0.051 Uiso 1 1 calc R
C23 C 0.29790(18) 0.12099(17) 0.51442(14) 0.0382(4) Uani 1 1 d .
C12 C 0.1190(2) -0.45966(19) 0.22896(16) 0.0471(4) Uani 1 1 d .
H12 H 0.0373 -0.4735 0.2023 0.056 Uiso 1 1 calc R
C24 C 0.28459(19) 0.07828(18) 0.41168(13) 0.0394(4) Uani 1 1 d .
H24A H 0.3336 0.1242 0.3494 0.047 Uiso 1 1 calc R
H24B H 0.3421 -0.0198 0.4227 0.047 Uiso 1 1 calc R
C6 C 0.15661(19) -0.06729(16) 0.28349(12) 0.0356(4) Uani 1 1 d .
H6 H 0.2711 -0.1076 0.2949 0.043 Uiso 1 1 calc R
C17 C -0.2897(2) 0.10107(17) 0.35264(14) 0.0418(4) Uani 1 1 d .
C22 C 0.3120(2) 0.2472(2) 0.50077(16) 0.0516(5) Uani 1 1 d .
H22 H 0.3096 0.3024 0.4294 0.062 Uiso 1 1 calc R
C13 C 0.0906(2) -0.39388(18) 0.31360(15) 0.0476(4) Uani 1 1 d .
H13 H -0.0106 -0.3643 0.3444 0.057 Uiso 1 1 calc R
C4 C 0.1939(3) -0.0140(2) 0.07342(14) 0.0592(5) Uani 1 1 d .
H4A H 0.3084 -0.0527 0.0780 0.071 Uiso 1 1 calc R
H4B H 0.1651 -0.0269 0.0058 0.071 Uiso 1 1 calc R
C2 C 0.1750(2) 0.15880(19) 0.17572(14) 0.0500(5) Uani 1 1 d .
H2A H 0.1357 0.2562 0.1727 0.060 Uiso 1 1 calc R
H2B H 0.2889 0.1227 0.1840 0.060 Uiso 1 1 calc R
C20 C 0.3377(2) 0.2109(2) 0.69507(18) 0.0582(5) Uani 1 1 d .
H20 H 0.3505 0.2409 0.7554 0.070 Uiso 1 1 calc R
C16 C 0.2035(2) -0.50905(19) -0.00238(15) 0.0522(5) Uani 1 1 d .
H16 H 0.1066 -0.4362 -0.0077 0.063 Uiso 1 1 calc R
C14 C 0.4289(2) -0.66336(19) 0.06256(15) 0.0489(4) Uani 1 1 d .
H14 H 0.5168 -0.7176 0.1068 0.059 Uiso 1 1 calc R
C21 C 0.3295(2) 0.2927(2) 0.58953(19) 0.0597(5) Uani 1 1 d .
H21 H 0.3357 0.3787 0.5781 0.072 Uiso 1 1 calc R
C3 C 0.1355(3) 0.1376(2) 0.06839(14) 0.0581(5) Uani 1 1 d .
H3A H 0.0219 0.1782 0.0579 0.070 Uiso 1 1 calc R
H3B H 0.1850 0.1825 0.0058 0.070 Uiso 1 1 calc R
C15 C 0.4040(3) -0.6705(2) -0.03992(15) 0.0576(5) Uani 1 1 d .
H15 H 0.4740 -0.7334 -0.0778 0.069 Uiso 1 1 calc R
O1W O -0.1816(2) 0.39387(17) 0.30206(13) 0.0702(5) Uani 1 1 d .
H1A H -0.211(3) 0.443(3) 0.237(2) 0.105 Uiso 1 1 d .
H1B H -0.234(3) 0.342(3) 0.308(2) 0.105 Uiso 1 1 d .

loop_
_atom_site_aniso_label
_atom_site_aniso_U_11
_atom_site_aniso_U_22
_atom_site_aniso_U_33
_atom_site_aniso_U_23
_atom_site_aniso_U_13
_atom_site_aniso_U_12
Ni 0.02888(16) 0.02856(16) 0.02870(15) -0.00763(11) -0.00395(11) -0.00974(12)
O2 0.0350(6) 0.0334(6) 0.0410(6) -0.0071(5) -0.0108(5) -0.0113(5)
N3 0.0451(8) 0.0353(7) 0.0369(7) -0.0088(6) -0.0063(6) -0.0126(7)
N1 0.0358(7) 0.0287(7) 0.0295(6) -0.0058(5) -0.0049(6) -0.0096(6)
N2 0.0308(7) 0.0313(7) 0.0338(7) -0.0094(5) -0.0015(5) -0.0101(6)
O1 0.1119(13) 0.0536(9) 0.0824(10) 0.0142(8) -0.0657(10) -0.0274(9)
C18 0.0275(8) 0.0423(9) 0.0462(9) -0.0149(8) -0.0073(7) -0.0101(7)
N4 0.0746(12) 0.0615(11) 0.0408(9) -0.0108(8) -0.0137(8) -0.0200(10)
C19 0.0414(10) 0.0620(12) 0.0460(10) -0.0160(9) -0.0094(8) -0.0184(9)
C9 0.0409(10) 0.0409(9) 0.0462(10) -0.0125(8) -0.0073(8) -0.0157(8)
C10 0.0353(9) 0.0441(10) 0.0456(10) -0.0141(8) 0.0017(8) -0.0130(8)
C5 0.0724(13) 0.0390(10) 0.0320(9) -0.0093(7) -0.0071(9) -0.0156(9)
C11 0.0414(9) 0.0305(8) 0.0375(9) -0.0086(7) -0.0019(7) -0.0137(7)
C1 0.0392(9) 0.0344(9) 0.0299(8) -0.0064(7) -0.0023(7) -0.0118(7)
C8 0.0455(10) 0.0280(8) 0.0375(9) -0.0065(7) -0.0031(7) -0.0123(7)
C7 0.0549(11) 0.0306(9) 0.0357(9) -0.0062(7) -0.0058(8) -0.0093(8)
C23 0.0291(8) 0.0460(10) 0.0439(9) -0.0132(8) -0.0039(7) -0.0162(8)
C12 0.0393(10) 0.0488(10) 0.0625(11) -0.0224(9) -0.0024(9) -0.0200(9)
C24 0.0335(8) 0.0490(10) 0.0399(9) -0.0114(8) 0.0011(7) -0.0198(8)
C6 0.0389(9) 0.0352(9) 0.0295(8) -0.0078(7) -0.0021(7) -0.0099(7)
C17 0.0358(9) 0.0417(10) 0.0431(9) -0.0076(8) -0.0113(8) -0.0080(8)
C22 0.0518(11) 0.0541(12) 0.0581(11) -0.0089(9) -0.0082(9) -0.0305(10)
C13 0.0380(9) 0.0476(10) 0.0613(11) -0.0237(9) 0.0089(9) -0.0160(8)
C4 0.0816(15) 0.0591(13) 0.0312(9) -0.0118(9) 0.0007(9) -0.0197(11)
C2 0.0664(13) 0.0468(11) 0.0393(9) -0.0056(8) 0.0027(9) -0.0277(10)
C20 0.0520(12) 0.0700(14) 0.0698(13) -0.0374(11) -0.0110(10) -0.0246(11)
C16 0.0566(12) 0.0432(11) 0.0502(11) -0.0061(9) -0.0205(10) -0.0091(9)
C14 0.0475(11) 0.0488(11) 0.0428(10) -0.0122(8) -0.0043(8) -0.0078(9)
C21 0.0601(13) 0.0539(12) 0.0795(15) -0.0198(11) -0.0144(11) -0.0303(11)
C3 0.0837(15) 0.0542(12) 0.0332(9) -0.0009(8) 0.0012(10) -0.0289(11)
C15 0.0647(13) 0.0626(13) 0.0411(10) -0.0194(9) -0.0006(9) -0.0143(11)
O1W 0.0919(12) 0.0650(10) 0.0564(9) 0.0047(7) -0.0223(8) -0.0389(9)

loop_
_atom_type_symbol
_atom_type_description
_atom_type_scat_dispersion_real
_atom_type_scat_dispersion_imag
_atom_type_scat_source
C C 0.0033 0.0016 'International Tables Vol C Tables 4.2.6.8 and 6.1.1.4'
H H 0.0000 0.0000 'International Tables Vol C Tables 4.2.6.8 and 6.1.1.4'
N N 0.0061 0.0033 'International Tables Vol C Tables 4.2.6.8 and 6.1.1.4'
O O 0.0106 0.0060 'International Tables Vol C Tables 4.2.6.8 and 6.1.1.4'
Ni Ni 0.3393 1.1124 'International Tables Vol C Tables 4.2.6.8 and 6.1.1.4'

loop_
_geom_angle_atom_site_label_1
_geom_angle_atom_site_label_2
_geom_angle_atom_site_label_3
_geom_angle
_geom_angle_site_symmetry_1
_geom_angle_site_symmetry_3
O2 Ni O2 180.0 2_556 .
O2 Ni N2 91.03(4) 2_556 .
O2 Ni N2 88.97(4) . .
O2 Ni N2 88.97(4) 2_556 2_556
O2 Ni N2 91.03(4) . 2_556
N2 Ni N2 180.00(6) . 2_556
O2 Ni N1 87.82(5) 2_556 .
O2 Ni N1 92.18(5) . .
N2 Ni N1 81.21(5) . .
N2 Ni N1 98.79(5) 2_556 .
O2 Ni N1 92.18(5) 2_556 2_556
O2 Ni N1 87.82(5) . 2_556
N2 Ni N1 98.79(5) . 2_556
N2 Ni N1 81.21(5) 2_556 2_556
N1 Ni N1 180.00(4) . 2_556
C17 O2 Ni 134.02(11) . .
C16 N3 C14 105.98(15) . .
C16 N3 C11 125.83(16) . .
C14 N3 C11 127.96(14) . .
C6 N1 C7 114.30(12) . .
C6 N1 Ni 110.35(9) . .
C7 N1 Ni 114.43(9) . .
C6 N1 H1N 105.6 . .
C7 N1 H1N 105.6 . .
Ni N1 H1N 105.6 . .
C24 N2 C1 113.55(12) . .
C24 N2 Ni 114.88(9) . .
C1 N2 Ni 104.72(8) . .
C24 N2 H2N 107.8 . .
C1 N2 H2N 107.8 . .
Ni N2 H2N 107.8 . .
C19 C18 C23 119.32(16) 2_556 2_556
C19 C18 C17 117.63(15) 2_556 .
C23 C18 C17 123.05(15) 2_556 .
C16 N4 C15 104.71(16) . .
C20 C19 C18 120.81(17) . 2_556
C20 C19 H19 119.6 . .
C18 C19 H19 119.6 2_556 .
C10 C9 C8 121.65(16) . .
C10 C9 H9 119.2 . .
C8 C9 H9 119.2 . .
C9 C10 C11 119.67(16) . .
C9 C10 H10 120.2 . .
C11 C10 H10 120.2 . .
C4 C5 C6 112.78(15) . .
C4 C5 H5A 109.0 . .
C6 C5 H5A 109.0 . .
C4 C5 H5B 109.0 . .
C6 C5 H5B 109.0 . .
H5A C5 H5B 107.8 . .
C12 C11 C10 119.61(16) . .
C12 C11 N3 120.69(15) . .
C10 C11 N3 119.67(15) . .
N2 C1 C6 110.51(11) . .
N2 C1 C2 115.20(13) . .
C6 C1 C2 111.92(14) . .
N2 C1 H1 106.2 . .
C6 C1 H1 106.2 . .
C2 C1 H1 106.2 . .
C9 C8 C13 117.57(16) . .
C9 C8 C7 121.95(15) . .
C13 C8 C7 120.34(16) . .
N1 C7 C8 114.26(13) . .
N1 C7 H7A 108.7 . .
C8 C7 H7A 108.7 . .
N1 C7 H7B 108.7 . .
C8 C7 H7B 108.7 . .
H7A C7 H7B 107.6 . .
C22 C23 C18 118.31(16) . 2_556
C22 C23 C24 117.98(15) . .
C18 C23 C24 123.62(15) 2_556 .
C13 C12 C11 119.79(16) . .
C13 C12 H12 120.1 . .
C11 C12 H12 120.1 . .
N2 C24 C23 112.65(13) . .
N2 C24 H24A 109.1 . .
C23 C24 H24A 109.1 . .
N2 C24 H24B 109.1 . .
C23 C24 H24B 109.1 . .
H24A C24 H24B 107.8 . .
N1 C6 C1 108.66(12) . .
N1 C6 C5 114.14(13) . .
C1 C6 C5 108.96(12) . .
N1 C6 H6 108.3 . .
C1 C6 H6 108.3 . .
C5 C6 H6 108.3 . .
O1 C17 O2 123.15(16) . .
O1 C17 C18 118.02(15) . .
O2 C17 C18 118.79(14) . .
C21 C22 C23 122.00(17) . .
C21 C22 H22 119.0 . .
C23 C22 H22 119.0 . .
C12 C13 C8 121.23(17) . .
C12 C13 H13 119.4 . .
C8 C13 H13 119.4 . .
C3 C4 C5 111.21(16) . .
C3 C4 H4A 109.4 . .
C5 C4 H4A 109.4 . .
C3 C4 H4B 109.4 . .
C5 C4 H4B 109.4 . .
H4A C4 H4B 108.0 . .
C3 C2 C1 110.38(14) . .
C3 C2 H2A 109.6 . .
C1 C2 H2A 109.6 . .
C3 C2 H2B 109.6 . .
C1 C2 H2B 109.6 . .
H2A C2 H2B 108.1 . .
C21 C20 C19 119.83(18) . .
C21 C20 H20 120.1 . .
C19 C20 H20 120.1 . .
N4 C16 N3 112.56(18) . .
N4 C16 H16 123.7 . .
N3 C16 H16 123.7 . .
C15 C14 N3 105.56(16) . .
C15 C14 H14 127.2 . .
N3 C14 H14 127.2 . .
C20 C21 C22 119.70(18) . .
C20 C21 H21 120.1 . .
C22 C21 H21 120.1 . .
C4 C3 C2 109.80(15) . .
C4 C3 H3A 109.7 . .
C2 C3 H3A 109.7 . .
C4 C3 H3B 109.7 . .
C2 C3 H3B 109.7 . .
H3A C3 H3B 108.2 . .
C14 C15 N4 111.18(18) . .
C14 C15 H15 124.4 . .
N4 C15 H15 124.4 . .
H1A O1W H1B 98(2) . .

loop_
_geom_bond_atom_site_label_1
_geom_bond_atom_site_label_2
_geom_bond_distance
_geom_bond_site_symmetry_2
Ni O2 2.0587(10) 2_556
Ni O2 2.0587(10) .
Ni N2 2.1067(12) .
Ni N2 2.1067(12) 2_556
Ni N1 2.1799(13) .
Ni N1 2.1799(13) 2_556
O2 C17 1.2600(19) .
N3 C16 1.355(2) .
N3 C14 1.369(2) .
N3 C11 1.427(2) .
N1 C6 1.4885(19) .
N1 C7 1.500(2) .
N1 H1N 0.9100 .
N2 C24 1.4860(19) .
N2 C1 1.4890(19) .
N2 H2N 0.9100 .
O1 C17 1.225(2) .
C18 C19 1.395(2) 2_556
C18 C23 1.398(2) 2_556
C18 C17 1.518(2) .
N4 C16 1.300(2) .
N4 C15 1.358(3) .
C19 C20 1.387(3) .
C19 C18 1.395(2) 2_556
C19 H19 0.9300 .
C9 C10 1.371(2) .
C9 C8 1.378(2) .
C9 H9 0.9300 .
C10 C11 1.383(2) .
C10 H10 0.9300 .
C5 C4 1.517(2) .
C5 C6 1.533(2) .
C5 H5A 0.9700 .
C5 H5B 0.9700 .
C11 C12 1.377(2) .
C1 C6 1.525(2) .
C1 C2 1.527(2) .
C1 H1 0.9800 .
C8 C13 1.392(2) .
C8 C7 1.504(2) .
C7 H7A 0.9700 .
C7 H7B 0.9700 .
C23 C22 1.392(2) .
C23 C18 1.398(2) 2_556
C23 C24 1.505(2) .
C12 C13 1.373(2) .
C12 H12 0.9300 .
C24 H24A 0.9700 .
C24 H24B 0.9700 .
C6 H6 0.9800 .
C22 C21 1.373(3) .
C22 H22 0.9300 .
C13 H13 0.9300 .
C4 C3 1.510(3) .
C4 H4A 0.9700 .
C4 H4B 0.9700 .
C2 C3 1.521(2) .
C2 H2A 0.9700 .
C2 H2B 0.9700 .
C20 C21 1.371(3) .
C20 H20 0.9300 .
C16 H16 0.9300 .
C14 C15 1.350(2) .
C14 H14 0.9300 .
C21 H21 0.9300 .
C3 H3A 0.9700 .
C3 H3B 0.9700 .
C15 H15 0.9300 .
O1W H1A 0.85(3) .
O1W H1B 0.86(3) .

loop_
_geom_hbond_atom_site_label_D
_geom_hbond_atom_site_label_H
_geom_hbond_atom_site_label_A
_geom_hbond_distance_DH
_geom_hbond_distance_HA
_geom_hbond_distance_DA
_geom_hbond_angle_DHA
_geom_hbond_site_symmetry_A
N2 H2N O1W 0.91 2.49 3.242(2) 140.7 .
O1W H1A N4 0.85(3) 2.07(3) 2.916(2) 173(3) 2
O1W H1B O2 0.86(3) 2.35(3) 3.0145(18) 134(2) .
O1W H1B O1 0.86(3) 2.50(3) 3.332(2) 164(2) .

loop_
_geom_torsion_atom_site_label_1
_geom_torsion_atom_site_label_2
_geom_torsion_atom_site_label_3
_geom_torsion_atom_site_label_4
_geom_torsion
_geom_torsion_site_symmetry_1
O2 Ni O2 C17 -32(100) 2_556
N2 Ni O2 C17 107.39(15) .
N2 Ni O2 C17 -72.61(15) 2_556
N1 Ni O2 C17 26.23(15) .
N1 Ni O2 C17 -153.77(15) 2_556
O2 Ni N1 C6 -96.33(9) 2_556
O2 Ni N1 C6 83.67(9) .
N2 Ni N1 C6 -4.95(9) .
N2 Ni N1 C6 175.05(9) 2_556
N1 Ni N1 C6 -100(100) 2_556
O2 Ni N1 C7 34.24(11) 2_556
O2 Ni N1 C7 -145.76(11) .
N2 Ni N1 C7 125.62(11) .
N2 Ni N1 C7 -54.38(11) 2_556
N1 Ni N1 C7 30(100) 2_556
O2 Ni N2 C24 -7.19(11) 2_556
O2 Ni N2 C24 172.81(11) .
N2 Ni N2 C24 -100(100) 2_556
N1 Ni N2 C24 -94.82(11) .
N1 Ni N2 C24 85.18(11) 2_556
O2 Ni N2 C1 118.07(9) 2_556
O2 Ni N2 C1 -61.93(9) .
N2 Ni N2 C1 25(100) 2_556
N1 Ni N2 C1 30.43(9) .
N1 Ni N2 C1 -149.57(9) 2_556
C8 C9 C10 C11 0.2(2) .
C9 C10 C11 C12 -5.8(2) .
C9 C10 C11 N3 172.39(14) .
C16 N3 C11 C12 41.0(2) .
C14 N3 C11 C12 -145.29(18) .
C16 N3 C11 C10 -137.12(18) .
C14 N3 C11 C10 36.6(2) .
C24 N2 C1 C6 73.23(16) .
Ni N2 C1 C6 -52.86(13) .
C24 N2 C1 C2 -54.83(18) .
Ni N2 C1 C2 179.09(12) .
C10 C9 C8 C13 5.6(2) .
C10 C9 C8 C7 -170.08(14) .
C6 N1 C7 C8 -57.99(18) .
Ni N1 C7 C8 173.39(11) .
C9 C8 C7 N1 108.62(18) .
C13 C8 C7 N1 -66.9(2) .
C10 C11 C12 C13 5.3(3) .
N3 C11 C12 C13 -172.84(15) .
C1 N2 C24 C23 172.71(12) .
Ni N2 C24 C23 -66.78(15) .
C22 C23 C24 N2 -95.94(17) .
C18 C23 C24 N2 87.59(19) 2_556
C7 N1 C6 C1 -152.21(13) .
Ni N1 C6 C1 -21.57(14) .
C7 N1 C6 C5 85.98(16) .
Ni N1 C6 C5 -143.38(12) .
N2 C1 C6 N1 50.27(16) .
C2 C1 C6 N1 -179.90(13) .
N2 C1 C6 C5 175.19(13) .
C2 C1 C6 C5 -54.98(18) .
C4 C5 C6 N1 175.50(14) .
C4 C5 C6 C1 53.9(2) .
Ni O2 C17 O1 -141.54(17) .
Ni O2 C17 C18 36.2(2) .
C19 C18 C17 O1 28.1(3) 2_556
C23 C18 C17 O1 -152.28(19) 2_556
C19 C18 C17 O2 -149.75(16) 2_556
C23 C18 C17 O2 29.8(2) 2_556
C18 C23 C22 C21 -1.4(3) 2_556
C24 C23 C22 C21 -178.05(17) .
C11 C12 C13 C8 0.7(3) .
C9 C8 C13 C12 -6.0(3) .
C7 C8 C13 C12 169.69(16) .
C6 C5 C4 C3 -56.1(2) .
N2 C1 C2 C3 -174.19(15) .
C6 C1 C2 C3 58.5(2) .
C18 C19 C20 C21 -1.0(3) 2_556
C15 N4 C16 N3 -0.4(2) .
C14 N3 C16 N4 1.0(2) .
C11 N3 C16 N4 175.84(15) .
C16 N3 C14 C15 -1.2(2) .
C11 N3 C14 C15 -175.85(15) .
C19 C20 C21 C22 -0.6(3) .
C23 C22 C21 C20 1.8(3) .
C5 C4 C3 C2 57.1(2) .
C1 C2 C3 C4 -58.2(2) .
N3 C14 C15 N4 1.0(2) .
C16 N4 C15 C14 -0.4(2) .
